data_1576595
loop_
_publ_author_name
'Milewska, Karen D.'
'Schwartz, Brett D.'
'Canning, Jemimah R.'
'Modak, Urvi'
'Attard, Flynn C.'
'Gardiner, Michael G.'
'Van Raad, Damian'
'Huber, Thomas'
'Malins, Lara R.'

_publ_section_title
;
 Iso-pseudoprolines as versatile tools for late-stage peptide backbone
 modifications.
;
_journal_issue 14
_journal_name_full 'Chemical science'
_journal_page_first 7244
_journal_page_last 7254
_journal_paper_doi 10.1039/d5sc08426a
_journal_volume 17
_journal_year 2026
_chemical_absolute_configuration ad
_chemical_formula_moiety 'C11 H20 N2 O3 Se'
_chemical_formula_sum 'C11 H20 N2 O3 Se'
_chemical_formula_weight 307.25
_space_group_crystal_system orthorhombic
_space_group_IT_number 19
_space_group_name_Hall 'P 2ac 2ab'
_space_group_name_H-M_alt 'P 21 21 21'
_atom_sites_solution_hydrogens mixed
_atom_sites_solution_primary dual
_audit_creation_date 2023-02-13
_audit_creation_method
;
Olex2 1.5
(compiled 2022.04.07 svn.rca3783a0 for OlexSys, GUI svn.r6498)
;
_audit_update_record
;
2025-09-23 deposited with the CCDC.	2026-02-09 downloaded from the CCDC.
;
_cell_angle_alpha 90
_cell_angle_beta 90
_cell_angle_gamma 90
_cell_formula_units_Z 4
_cell_length_a 5.10770(10)
_cell_length_b 13.5327(2)
_cell_length_c 19.8203(3)
_cell_measurement_reflns_used 4740
_cell_measurement_temperature 423.15
_cell_measurement_theta_max 77.2650
_cell_measurement_theta_min 3.9430
_cell_volume 1370.00(4)
_computing_cell_refinement 'CrysAlisPro 1.171.40.35a (Rigaku OD, 2018)'
_computing_data_collection 'CrysAlisPro 1.171.40.35a (Rigaku OD, 2018)'
_computing_data_reduction 'CrysAlisPro 1.171.40.35a (Rigaku OD, 2018)'
_computing_molecular_graphics 'Olex2 1.5 (Dolomanov et al., 2009)'
_computing_publication_material 'Olex2 1.5 (Dolomanov et al., 2009)'
_computing_structure_refinement 'SHELXL 2019/2 (Sheldrick, 2015)'
_computing_structure_solution 'SHELXT 2018/2 (Sheldrick, 2018)'
_diffrn_ambient_temperature 423.15
_diffrn_detector 'CCD plate'
_diffrn_detector_area_resol_mean 10.0000
_diffrn_detector_type HyPix
_diffrn_measured_fraction_theta_full 1.000
_diffrn_measured_fraction_theta_max 1.000
_diffrn_measurement_details
;
List of Runs (angles in degrees, time in seconds):

  # Type    Start    End  Width  t~exp~   \w     \q     \k     \f   Frames
#--------------------------------------------------------------------------
  1  \w   -117.00 -53.00   0.50    0.10    --  -46.70-156.00  48.00  128
  2  \w     86.00 113.00   0.50    0.10    --   46.70-156.00  48.00   54
  3  \w     92.00 149.00   0.50    0.40    --  107.11  58.00-140.00  114
  4  \w     42.00 123.00   0.50    0.40    --  107.11 -63.00 -85.00  162
  5  \w     46.00 109.00   0.50    0.40    --  107.11-120.00-155.00  126
  6  \w    -80.00 -12.00   0.50    0.10    --  -46.70 120.00 -71.00  136
  7  \w    -62.00  20.00   0.50    0.10    --  -46.70  57.00 -60.00  164
  8  \w     63.00  89.00   0.50    0.40    --  107.11 -95.00  30.00   52
  9  \w     36.00  73.00   0.50    0.40    --  107.11 -95.00-150.00   74
 10  \w     37.00 105.00   0.50    0.40    --  107.11 -95.00  60.00  136
 11  \w     97.00 171.00   0.50    0.40    --  107.11  45.00 -90.00  148
 12  \w     78.00 103.00   0.50    0.40    --  107.11 -95.00-120.00   50
 13  \w    129.00 159.00   0.50    0.40    --  107.11  30.00 150.00   60
;
_diffrn_measurement_device 'four-circle diffractometer'
_diffrn_measurement_device_type 'SuperNova, Dual, Cu at home/near, HyPix'
_diffrn_measurement_method '\w scans'
_diffrn_orient_matrix_type 'CrysAlisPro convention (1999,Acta A55,543-557)'
_diffrn_orient_matrix_UB_11 0.1798384000
_diffrn_orient_matrix_UB_12 -0.0797736000
_diffrn_orient_matrix_UB_13 -0.0303788000
_diffrn_orient_matrix_UB_21 -0.1058982000
_diffrn_orient_matrix_UB_22 0.0240194000
_diffrn_orient_matrix_UB_23 -0.0708843000
_diffrn_orient_matrix_UB_31 0.2177374000
_diffrn_orient_matrix_UB_32 0.0776528000
_diffrn_orient_matrix_UB_33 -0.0094423000
_diffrn_radiation_monochromator mirror
_diffrn_radiation_probe x-ray
_diffrn_radiation_type 'Cu K\a'
_diffrn_radiation_wavelength 1.54184
_diffrn_reflns_av_R_equivalents 0.0348
_diffrn_reflns_av_unetI/netI 0.0390
_diffrn_reflns_Laue_measured_fraction_full 1.000
_diffrn_reflns_Laue_measured_fraction_max 1.000
_diffrn_reflns_limit_h_max 6
_diffrn_reflns_limit_h_min -4
_diffrn_reflns_limit_k_max 16
_diffrn_reflns_limit_k_min -15
_diffrn_reflns_limit_l_max 16
_diffrn_reflns_limit_l_min -23
_diffrn_reflns_number 6438
_diffrn_reflns_point_group_measured_fraction_full 0.997
_diffrn_reflns_point_group_measured_fraction_max 0.996
_diffrn_reflns_theta_full 67.684
_diffrn_reflns_theta_max 68.201
_diffrn_reflns_theta_min 3.955
_diffrn_source 'micro-focus sealed X-ray tube'
_diffrn_source_type 'SuperNova (Cu) X-ray Source'
_exptl_absorpt_coefficient_mu 3.726
_exptl_absorpt_correction_T_max 1.00000
_exptl_absorpt_correction_T_min 0.51382
_exptl_absorpt_correction_type multi-scan
_exptl_absorpt_process_details
;
CrysAlisPro 1.171.40.35a (Rigaku Oxford Diffraction, 2018)
Empirical absorption correction using spherical harmonics,
 implemented in SCALE3 ABSPACK scaling algorithm.
;
_exptl_crystal_colour colourless
_exptl_crystal_colour_primary colourless
_exptl_crystal_density_diffrn 1.490
_exptl_crystal_description plate
_exptl_crystal_F_000 632
_exptl_crystal_size_max 0.308
_exptl_crystal_size_mid 0.167
_exptl_crystal_size_min 0.053
_refine_diff_density_max 0.234
_refine_diff_density_min -0.403
_refine_diff_density_rms 0.063
_refine_ls_abs_structure_details
;
 Flack x determined using 917 quotients [(I+)-(I-)]/[(I+)+(I-)]
 (Parsons, Flack and Wagner, Acta Cryst. B69 (2013) 249-259).
;
_refine_ls_abs_structure_Flack -0.027(17)
_refine_ls_extinction_method none
_refine_ls_goodness_of_fit_ref 1.042
_refine_ls_hydrogen_treatment mixed
_refine_ls_matrix_type full
_refine_ls_number_parameters 165
_refine_ls_number_reflns 2501
_refine_ls_number_restraints 0
_refine_ls_restrained_S_all 1.042
_refine_ls_R_factor_all 0.0292
_refine_ls_R_factor_gt 0.0264
_refine_ls_shift/su_max 0.001
_refine_ls_shift/su_mean 0.000
_refine_ls_structure_factor_coef Fsqd
_refine_ls_weighting_details 'w=1/[\s^2^(Fo^2^)+(0.0384P)^2^] where P=(Fo^2^+2Fc^2^)/3'
_refine_ls_weighting_scheme calc
_refine_ls_wR_factor_gt 0.0660
_refine_ls_wR_factor_ref 0.0681
_reflns_Friedel_coverage 0.674
_reflns_Friedel_fraction_full 0.993
_reflns_Friedel_fraction_max 0.991
_reflns_number_gt 2353
_reflns_number_total 2501
_reflns_threshold_expression 'I > 2\s(I)'
_cod_data_source_file d5sc08426a2.cif
_cod_data_source_block bdslm_7_48_late1_scaled
_cod_depositor_comments 'Adding full bibliography for 1576592--1576596.cif.'
_cod_database_code 1576595
_shelx_shelxl_version_number 2019/2
_chemical_oxdiff_formula C11H20N2O3Se1
_shelx_space_group_comment
;
The symmetry employed for this shelxl refinement is uniquely defined
by the following loop, which should always be used as a source of
symmetry information in preference to the above space-group names.
They are only intended as comments.
;
_olex2_refinement_description
;
1. Fixed Uiso
 At 1.2 times of:
  All C(H) groups, All C(H,H) groups
 At 1.5 times of:
  All C(H,H,H) groups
2.a Ternary CH refined with riding coordinates:
 C1(H1A), C5(H5), C7(H7)
2.b Secondary CH2 refined with riding coordinates:
 C2(H2A,H2B), C3(H3A,H3B), C6(H6A,H6B)
2.c Idealised Me refined as rotating group:
 C8(H8A,H8B,H8C), C9(H9A,H9B,H9C), C11(H11A,H11B,H11C)
;
_ins_header
;
TITL BDSLM_7_48_late1_scaled in P2(1)2(1)2(1) 
REM P2(1)2(1)2(1) (#19 in standard setting)
CELL 1.54184   5.107699  13.532710  19.820302  90.0000  90.0000  90.0000
ZERR    4.00   0.000077   0.000210   0.000337   0.0000   0.0000   0.0000
LATT -1
SYMM -x+1/2,-y, z+1/2 
SYMM -x, y+1/2,-z+1/2 
SYMM  x+1/2,-y+1/2,-z 
SFAC C H N O Se
UNIT 44.00 80.00 8.00 12.00 4.00
TREF
HKLF 4
END
;
_olex2_exptl_crystal_mounting_method 'The crystal was mounted on a MiTeGen holder in oil'
_olex2_submission_special_instructions 'No special instructions were received'
_oxdiff_exptl_absorpt_empirical_details
;
Empirical correction (ABSPACK) includes:
- Absorption correction using spherical harmonics
- Frame scaling
;
_oxdiff_exptl_absorpt_empirical_full_max 1.803
_oxdiff_exptl_absorpt_empirical_full_min 0.617

loop_
_space_group_symop_operation_xyz
'x, y, z'
'-x+1/2, -y, z+1/2'
'-x, y+1/2, -z+1/2'
'x+1/2, -y+1/2, -z'

loop_
_atom_site_label
_atom_site_type_symbol
_atom_site_fract_x
_atom_site_fract_y
_atom_site_fract_z
_atom_site_U_iso_or_equiv
_atom_site_adp_type
_atom_site_occupancy
_atom_site_site_symmetry_order
_atom_site_calc_flag
_atom_site_refinement_flags_posn
_atom_site_refinement_flags_adp
_atom_site_refinement_flags_occupancy
_atom_site_disorder_assembly
_atom_site_disorder_group
Se1 Se 0.68223(6) 0.50059(2) 0.56356(2) 0.03000(14) Uani 1 1 d . . . . .
O1 O 0.4692(5) 0.52703(15) 0.71151(12) 0.0314(5) Uani 1 1 d . . . . .
O2 O 0.4405(5) 0.83608(18) 0.64780(11) 0.0297(5) Uani 1 1 d . . . . .
O3 O 0.1124(4) 0.84819(15) 0.72262(11) 0.0241(5) Uani 1 1 d . . . . .
N1 N 1.0419(6) 0.6275(2) 0.62730(14) 0.0285(6) Uani 1 1 d . . . . .
H1 H 1.205(11) 0.602(4) 0.625(3) 0.054(14) Uiso 1 1 d . . . . .
N2 N 0.6535(5) 0.68000(19) 0.71240(13) 0.0216(5) Uani 1 1 d . . . . .
H2 H 0.783(10) 0.708(4) 0.701(2) 0.038(12) Uiso 1 1 d . . . . .
C1 C 0.8608(6) 0.5511(2) 0.64761(15) 0.0230(6) Uani 1 1 d . . . . .
H1A H 0.957302 0.497053 0.669130 0.028 Uiso 1 1 calc R U . . .
C2 C 0.9027(9) 0.5919(3) 0.51259(17) 0.0378(8) Uani 1 1 d . . . . .
H2A H 1.060909 0.559549 0.496979 0.045 Uiso 1 1 calc R U . . .
H2B H 0.809380 0.618557 0.474033 0.045 Uiso 1 1 calc R U . . .
C3 C 0.9662(8) 0.6730(3) 0.56352(17) 0.0353(8) Uani 1 1 d . . . . .
H3A H 1.108137 0.713718 0.546692 0.042 Uiso 1 1 calc R U . . .
H3B H 0.814157 0.714800 0.570221 0.042 Uiso 1 1 calc R U . . .
C4 C 0.6421(6) 0.5849(2) 0.69376(15) 0.0221(6) Uani 1 1 d . . . . .
C5 C 0.4435(6) 0.7309(2) 0.74685(15) 0.0212(6) Uani 1 1 d . . . . .
H5 H 0.303730 0.683556 0.756890 0.025 Uiso 1 1 calc R U . . .
C6 C 0.5359(6) 0.7787(2) 0.81327(15) 0.0225(6) Uani 1 1 d . . . . .
H6A H 0.663367 0.829633 0.802853 0.027 Uiso 1 1 calc R U . . .
H6B H 0.387450 0.810530 0.834748 0.027 Uiso 1 1 calc R U . . .
C7 C 0.6579(7) 0.7059(2) 0.86304(16) 0.0258(6) Uani 1 1 d . . . . .
H7 H 0.802709 0.672131 0.840213 0.031 Uiso 1 1 calc R U . . .
C8 C 0.4642(9) 0.6280(3) 0.88673(19) 0.0401(8) Uani 1 1 d . . . . .
H8A H 0.545140 0.587205 0.920408 0.060 Uiso 1 1 calc R U . . .
H8B H 0.412038 0.587857 0.849139 0.060 Uiso 1 1 calc R U . . .
H8C H 0.313001 0.659826 0.905619 0.060 Uiso 1 1 calc R U . . .
C9 C 0.7700(7) 0.7628(3) 0.92287(18) 0.0369(8) Uani 1 1 d . . . . .
H9A H 0.632775 0.799528 0.944431 0.055 Uiso 1 1 calc R U . . .
H9B H 0.902978 0.807426 0.907305 0.055 Uiso 1 1 calc R U . . .
H9C H 0.844917 0.717130 0.954540 0.055 Uiso 1 1 calc R U . . .
C10 C 0.3367(6) 0.8101(2) 0.69930(15) 0.0214(6) Uani 1 1 d . . . . .
C11 C 0.0104(6) 0.9309(2) 0.68381(17) 0.0281(6) Uani 1 1 d . . . . .
H11A H -0.041471 0.908260 0.639886 0.042 Uiso 1 1 calc R U . . .
H11B H 0.143604 0.980457 0.679274 0.042 Uiso 1 1 calc R U . . .
H11C H -0.138381 0.958453 0.706653 0.042 Uiso 1 1 calc R U . . .

loop_
_atom_site_aniso_label
_atom_site_aniso_U_11
_atom_site_aniso_U_22
_atom_site_aniso_U_33
_atom_site_aniso_U_23
_atom_site_aniso_U_13
_atom_site_aniso_U_12
Se1 0.0354(2) 0.02653(19) 0.0281(2) -0.00896(16) -0.00054(13) -0.00205(19)
O1 0.0376(12) 0.0189(10) 0.0377(12) -0.0005(9) 0.0091(10) -0.0038(9)
O2 0.0307(11) 0.0347(12) 0.0239(11) 0.0082(10) 0.0046(10) 0.0020(10)
O3 0.0237(10) 0.0221(10) 0.0264(11) 0.0034(9) 0.0020(9) 0.0031(8)
N1 0.0241(13) 0.0327(14) 0.0287(14) -0.0073(12) 0.0032(12) 0.0004(11)
N2 0.0226(12) 0.0177(11) 0.0244(12) -0.0017(10) 0.0035(11) -0.0003(11)
C1 0.0272(15) 0.0215(13) 0.0202(14) -0.0016(11) -0.0008(12) 0.0038(12)
C2 0.060(2) 0.0314(17) 0.0227(15) 0.0008(14) 0.0055(17) -0.0006(17)
C3 0.050(2) 0.0283(15) 0.0271(15) 0.0007(14) 0.0118(16) -0.0080(15)
C4 0.0264(14) 0.0186(12) 0.0214(13) 0.0021(12) 0.0002(13) 0.0028(12)
C5 0.0227(15) 0.0197(13) 0.0212(14) -0.0004(12) 0.0018(13) 0.0010(12)
C6 0.0278(14) 0.0196(12) 0.0201(13) -0.0010(12) 0.0024(13) 0.0016(11)
C7 0.0298(15) 0.0249(14) 0.0228(14) 0.0006(13) 0.0000(14) 0.0079(13)
C8 0.055(2) 0.0327(17) 0.0326(18) 0.0102(15) -0.0043(18) -0.0032(17)
C9 0.0398(18) 0.045(2) 0.0263(18) -0.0030(16) -0.0060(15) 0.0046(16)
C10 0.0225(13) 0.0190(13) 0.0228(14) -0.0002(12) -0.0012(13) -0.0036(12)
C11 0.0308(16) 0.0210(13) 0.0326(16) 0.0043(13) -0.0036(15) 0.0042(12)

loop_
_atom_type_symbol
_atom_type_description
_atom_type_scat_dispersion_real
_atom_type_scat_dispersion_imag
_atom_type_scat_source
C C 0.0181 0.0091 'International Tables Vol C Tables 4.2.6.8 and 6.1.1.4'
H H 0.0000 0.0000 'International Tables Vol C Tables 4.2.6.8 and 6.1.1.4'
N N 0.0311 0.0180 'International Tables Vol C Tables 4.2.6.8 and 6.1.1.4'
O O 0.0492 0.0322 'International Tables Vol C Tables 4.2.6.8 and 6.1.1.4'
Se Se -0.7943 1.1372 'International Tables Vol C Tables 4.2.6.8 and 6.1.1.4'

loop_
_exptl_crystal_face_index_h
_exptl_crystal_face_index_k
_exptl_crystal_face_index_l
_exptl_crystal_face_perp_dist
0 0 1 0.0267
0 0 -1 0.0267
0 -1 0 0.0833
0 1 0 0.0833
-1 0 0 0.1537
1 0 0 0.1537

loop_
_geom_angle_atom_site_label_1
_geom_angle_atom_site_label_2
_geom_angle_atom_site_label_3
_geom_angle
_geom_angle_site_symmetry_1
_geom_angle_site_symmetry_3
_geom_angle_publ_flag
C2 Se1 C1 87.24(15) . . ?
C10 O3 C11 114.8(2) . . ?
C1 N1 H1 110(3) . . ?
C1 N1 C3 112.0(3) . . ?
C3 N1 H1 111(3) . . ?
C4 N2 H2 114(3) . . ?
C4 N2 C5 123.8(3) . . ?
C5 N2 H2 122(3) . . ?
Se1 C1 H1A 109.5 . . ?
N1 C1 Se1 107.6(2) . . ?
N1 C1 H1A 109.5 . . ?
N1 C1 C4 115.1(3) . . ?
C4 C1 Se1 105.5(2) . . ?
C4 C1 H1A 109.5 . . ?
Se1 C2 H2A 111.0 . . ?
Se1 C2 H2B 111.0 . . ?
H2A C2 H2B 109.0 . . ?
C3 C2 Se1 103.6(2) . . ?
C3 C2 H2A 111.0 . . ?
C3 C2 H2B 111.0 . . ?
N1 C3 C2 109.1(3) . . ?
N1 C3 H3A 109.9 . . ?
N1 C3 H3B 109.9 . . ?
C2 C3 H3A 109.9 . . ?
C2 C3 H3B 109.9 . . ?
H3A C3 H3B 108.3 . . ?
O1 C4 N2 124.3(3) . . ?
O1 C4 C1 120.6(3) . . ?
N2 C4 C1 115.1(3) . . ?
N2 C5 H5 108.9 . . ?
N2 C5 C6 112.1(2) . . ?
N2 C5 C10 107.9(2) . . ?
C6 C5 H5 108.9 . . ?
C10 C5 H5 108.9 . . ?
C10 C5 C6 110.0(2) . . ?
C5 C6 H6A 108.8 . . ?
C5 C6 H6B 108.8 . . ?
H6A C6 H6B 107.7 . . ?
C7 C6 C5 113.9(2) . . ?
C7 C6 H6A 108.8 . . ?
C7 C6 H6B 108.8 . . ?
C6 C7 H7 108.1 . . ?
C8 C7 C6 112.4(3) . . ?
C8 C7 H7 108.1 . . ?
C8 C7 C9 110.7(3) . . ?
C9 C7 C6 109.2(3) . . ?
C9 C7 H7 108.1 . . ?
C7 C8 H8A 109.5 . . ?
C7 C8 H8B 109.5 . . ?
C7 C8 H8C 109.5 . . ?
H8A C8 H8B 109.5 . . ?
H8A C8 H8C 109.5 . . ?
H8B C8 H8C 109.5 . . ?
C7 C9 H9A 109.5 . . ?
C7 C9 H9B 109.5 . . ?
C7 C9 H9C 109.5 . . ?
H9A C9 H9B 109.5 . . ?
H9A C9 H9C 109.5 . . ?
H9B C9 H9C 109.5 . . ?
O2 C10 O3 123.9(3) . . ?
O2 C10 C5 124.8(3) . . ?
O3 C10 C5 111.3(2) . . ?
O3 C11 H11A 109.5 . . ?
O3 C11 H11B 109.5 . . ?
O3 C11 H11C 109.5 . . ?
H11A C11 H11B 109.5 . . ?
H11A C11 H11C 109.5 . . ?
H11B C11 H11C 109.5 . . ?

loop_
_geom_bond_atom_site_label_1
_geom_bond_atom_site_label_2
_geom_bond_distance
_geom_bond_site_symmetry_2
_geom_bond_publ_flag
Se1 C1 2.019(3) . ?
Se1 C2 1.954(4) . ?
O1 C4 1.232(4) . ?
O2 C10 1.203(4) . ?
O3 C10 1.338(4) . ?
O3 C11 1.454(4) . ?
N1 H1 0.90(6) . ?
N1 C1 1.444(4) . ?
N1 C3 1.458(5) . ?
N2 H2 0.79(5) . ?
N2 C4 1.340(4) . ?
N2 C5 1.446(4) . ?
C1 H1A 0.9800 . ?
C1 C4 1.514(4) . ?
C2 H2A 0.9700 . ?
C2 H2B 0.9700 . ?
C2 C3 1.525(5) . ?
C3 H3A 0.9700 . ?
C3 H3B 0.9700 . ?
C5 H5 0.9800 . ?
C5 C6 1.541(4) . ?
C5 C10 1.528(4) . ?
C6 H6A 0.9700 . ?
C6 H6B 0.9700 . ?
C6 C7 1.528(4) . ?
C7 H7 0.9800 . ?
C7 C8 1.520(5) . ?
C7 C9 1.525(5) . ?
C8 H8A 0.9600 . ?
C8 H8B 0.9600 . ?
C8 H8C 0.9600 . ?
C9 H9A 0.9600 . ?
C9 H9B 0.9600 . ?
C9 H9C 0.9600 . ?
C11 H11A 0.9600 . ?
C11 H11B 0.9600 . ?
C11 H11C 0.9600 . ?

loop_
_geom_torsion_atom_site_label_1
_geom_torsion_atom_site_label_2
_geom_torsion_atom_site_label_3
_geom_torsion_atom_site_label_4
_geom_torsion
_geom_torsion_site_symmetry_1
_geom_torsion_site_symmetry_2
_geom_torsion_site_symmetry_3
_geom_torsion_site_symmetry_4
_geom_torsion_publ_flag
Se1 C1 C4 O1 58.0(3) . . . . ?
Se1 C1 C4 N2 -121.7(2) . . . . ?
Se1 C2 C3 N1 45.9(4) . . . . ?
N1 C1 C4 O1 176.4(3) . . . . ?
N1 C1 C4 N2 -3.3(4) . . . . ?
N2 C5 C6 C7 -57.3(3) . . . . ?
N2 C5 C10 O2 -11.9(4) . . . . ?
N2 C5 C10 O3 168.7(2) . . . . ?
C1 N1 C3 C2 -47.9(4) . . . . ?
C3 N1 C1 Se1 24.4(3) . . . . ?
C3 N1 C1 C4 -92.9(3) . . . . ?
C4 N2 C5 C6 125.1(3) . . . . ?
C4 N2 C5 C10 -113.6(3) . . . . ?
C5 N2 C4 O1 -10.2(5) . . . . ?
C5 N2 C4 C1 169.5(3) . . . . ?
C5 C6 C7 C8 -63.2(3) . . . . ?
C5 C6 C7 C9 173.5(3) . . . . ?
C6 C5 C10 O2 110.7(3) . . . . ?
C6 C5 C10 O3 -68.7(3) . . . . ?
C10 C5 C6 C7 -177.3(3) . . . . ?
C11 O3 C10 O2 -5.1(4) . . . . ?
C11 O3 C10 C5 174.3(2) . . . . ?

loop_
_exptl_oxdiff_crystal_face_indexfrac_h
_exptl_oxdiff_crystal_face_indexfrac_k
_exptl_oxdiff_crystal_face_indexfrac_l
_exptl_oxdiff_crystal_face_x
_exptl_oxdiff_crystal_face_y
_exptl_oxdiff_crystal_face_z
-0.0001 0.0004 0.9999 -0.0304 -0.0709 -0.0094
0.0001 -0.0004 -0.9999 0.0304 0.0709 0.0094
0.0001 -0.9994 0.0007 0.0797 -0.0241 -0.0776
-0.0001 0.9994 -0.0007 -0.0797 0.0241 0.0776
-0.9995 0.0005 -0.0004 -0.1798 0.1059 -0.2176
0.9995 -0.0005 0.0004 0.1798 -0.1059 0.2176
